data_2224498
loop_
_publ_author_name
'Zhao, Jun'
'Zheng, Xue-Gang'
'Hu, Zong-Zhi'

_publ_section_title
;(Formato-\k^2^<i>O</i>,<i>O</i>')bis(1,10-phenanthroline-\k^2^<i>N</i>,<i>N</i>')manganese(II)
 perchlorate
;
_journal_coeditor_code XU2641
_journal_issue 12
_journal_name_full 'Acta Crystallographica Section E'
_journal_page_first m1642
_journal_paper_doi 10.1107/S1600536809049277
_journal_volume 65
_journal_year 2009
_chemical_formula_iupac '[Mn (C H O2) (C12 H8 N2)2] Cl O4'
_chemical_formula_moiety 'C25 H17 Mn N4 O2 +, Cl O4 -'
_chemical_formula_sum 'C25 H17 Cl Mn N4 O6'
_chemical_formula_weight 559.82
_chemical_name_systematic
;(Formato-\k^2^O,O')bis(1,10-phenanthroline-\k^2^N,N')manganese(II)
 perchlorate
;
_space_group_IT_number 14
_symmetry_cell_setting monoclinic
_symmetry_space_group_name_Hall '-P 2ybc'
_symmetry_space_group_name_H-M 'P 1 21/c 1'
_atom_sites_solution_hydrogens geom
_atom_sites_solution_primary direct
_atom_sites_solution_secondary difmap
_audit_creation_method SHELXL-97
_cell_angle_alpha 90.00
_cell_angle_beta 111.4950(10)
_cell_angle_gamma 90.00
_cell_formula_units_Z 4
_cell_length_a 13.0752(10)
_cell_length_b 10.9532(9)
_cell_length_c 17.4811(14)
_cell_measurement_reflns_used 5752
_cell_measurement_temperature 293(2)
_cell_measurement_theta_max 28.29
_cell_measurement_theta_min 2.24
_cell_volume 2329.4(3)
_computing_cell_refinement 'SAINT (Bruker, 2004)'
_computing_data_collection 'SMART (Bruker, 2004)'
_computing_data_reduction 'SAINT (Bruker, 2004)'
_computing_molecular_graphics 'SHELXTL (Sheldrick, 2008)'
_computing_publication_material 'SHELXTL (Sheldrick, 2008)'
_computing_structure_refinement 'SHELXTL (Sheldrick, 2008)'
_computing_structure_solution 'SHELXTL (Sheldrick, 2008)'
_diffrn_ambient_temperature 293(2)
_diffrn_measured_fraction_theta_full 0.993
_diffrn_measured_fraction_theta_max 0.993
_diffrn_measurement_device_type 'Bruker SMART CCD'
_diffrn_measurement_method '\f and \w scans'
_diffrn_radiation_monochromator graphite
_diffrn_radiation_source 'fine-focus sealed tube'
_diffrn_radiation_type MoK\a
_diffrn_radiation_wavelength 0.71073
_diffrn_reflns_av_R_equivalents 0.0567
_diffrn_reflns_av_sigmaI/netI 0.0505
_diffrn_reflns_limit_h_max 12
_diffrn_reflns_limit_h_min -17
_diffrn_reflns_limit_k_max 14
_diffrn_reflns_limit_k_min -14
_diffrn_reflns_limit_l_max 23
_diffrn_reflns_limit_l_min -23
_diffrn_reflns_number 22324
_diffrn_reflns_theta_full 28.29
_diffrn_reflns_theta_max 28.29
_diffrn_reflns_theta_min 2.24
_diffrn_standards_number 0
_exptl_absorpt_coefficient_mu 0.733
_exptl_absorpt_correction_T_max 0.889
_exptl_absorpt_correction_T_min 0.803
_exptl_absorpt_correction_type multi-scan
_exptl_absorpt_process_details '(SADABS; Sheldrick, 1996)'
_exptl_crystal_colour pink
_exptl_crystal_density_diffrn 1.596
_exptl_crystal_density_method 'not measured'
_exptl_crystal_description prism
_exptl_crystal_F_000 1140
_exptl_crystal_size_max 0.30
_exptl_crystal_size_mid 0.25
_exptl_crystal_size_min 0.16
_refine_diff_density_max 0.884
_refine_diff_density_min -0.648
_refine_ls_extinction_method none
_refine_ls_goodness_of_fit_ref 1.065
_refine_ls_hydrogen_treatment constr
_refine_ls_matrix_type full
_refine_ls_number_parameters 334
_refine_ls_number_reflns 5752
_refine_ls_number_restraints 2
_refine_ls_restrained_S_all 1.076
_refine_ls_R_factor_all 0.1050
_refine_ls_R_factor_gt 0.0788
_refine_ls_shift/su_max 0.002
_refine_ls_shift/su_mean 0.000
_refine_ls_structure_factor_coef Fsqd
_refine_ls_weighting_details 'calc w=1/[\s^2^(Fo^2^)+(0.0272P)^2^+7.2414P] where P=(Fo^2^+2Fc^2^)/3'
_refine_ls_weighting_scheme calc
_refine_ls_wR_factor_gt 0.1642
_refine_ls_wR_factor_ref 0.1756
_reflns_number_gt 4237
_reflns_number_total 5752
_reflns_threshold_expression I>2sigma(I)
_cod_data_source_file xu2641.cif
_cod_data_source_block I
_cod_depositor_comments
;
The following automatic conversions were performed:
'_symmetry_cell_setting' value 'Monoclinic' changed to 'monoclinic'
according to '/home/saulius/struct/CIF-dictionaries/cif_core.dic'
dictionary named 'cif_core.dic' version 2.4.1 from
2010-06-29.

'_exptl_absorpt_correction_type' value 'Multi-scan' changed
to 'multi-scan' according to
'/home/saulius/struct/CIF-dictionaries/cif_core.dic' dictionary named
'cif_core.dic' version 2.4.1 from 2010-06-29.

Automatic conversion script
Id: cif_fix_enum 1527 2010-12-29 10:47:43Z saulius 

The following automatic conversions were performed:

'_symmetry_cell_setting' value 'Monoclinic' changed to 'monoclinic'
according to /home/saulius/struct/CIF-dictionaries/cif_core.dic
dictionary named 'cif_core.dic' version 2.4.1 from
2010-06-29.

'_exptl_absorpt_correction_type' value 'Multi-scan'
changed to 'multi-scan' according to
/home/saulius/struct/CIF-dictionaries/cif_core.dic dictionary named
'cif_core.dic' version 2.4.1 from 2010-06-29.

Automatic conversion script
Id: cif_fix_values 1715 2011-07-08 13:25:40Z adriana 
;
_cod_original_sg_symbol_H-M 'P 21/c'
_cod_database_code 2224498
_cod_database_fobs_code 2224498

loop_
_symmetry_equiv_pos_as_xyz
'x, y, z'
'-x, y+1/2, -z+1/2'
'-x, -y, -z'
'x, -y-1/2, z-1/2'

loop_
_atom_site_type_symbol
_atom_site_label
_atom_site_fract_x
_atom_site_fract_y
_atom_site_fract_z
_atom_site_U_iso_or_equiv
_atom_site_adp_type
_atom_site_calc_flag
_atom_site_refinement_flags
_atom_site_occupancy
_atom_site_disorder_assembly
_atom_site_disorder_group
Mn Mn1 0.28574(5) 0.75685(6) 0.09973(4) 0.03794(18) Uani d U 1 . .
C C12 0.1291(4) 0.7365(4) 0.1859(3) 0.0485(11) Uani d . 1 . .
N N3 0.4324(3) 0.7221(3) 0.0732(2) 0.0513(10) Uani d . 1 . .
N N4 0.2276(3) 0.6351(4) -0.0041(2) 0.0529(10) Uani d . 1 . .
C C7 0.2343(4) 0.6349(4) 0.3166(3) 0.0496(11) Uani d . 1 . .
C C23 0.3015(4) 0.6173(4) -0.0406(3) 0.0493(11) Uani d . 1 . .
C C11 0.2290(4) 0.6786(4) 0.2398(3) 0.0442(10) Uani d . 1 . .
N N2 0.3142(3) 0.6696(4) 0.2139(2) 0.0507(10) Uani d . 1 . .
N N1 0.1283(3) 0.7782(4) 0.1127(2) 0.0530(10) Uani d . 1 . .
C C24 0.4105(4) 0.6658(4) -0.0005(3) 0.0486(11) Uani d . 1 . .
C C6 0.1396(5) 0.6481(5) 0.3396(3) 0.0595(13) Uani d . 1 . .
H H6 0.1420 0.6168 0.3897 0.071 Uiso calc R 1 . .
C C16 0.4886(5) 0.6533(5) -0.0370(3) 0.0582(13) Uani d . 1 . .
C C10 0.4052(4) 0.6172(5) 0.2638(3) 0.0610(14) Uani d . 1 . .
H H10 0.4641 0.6098 0.2463 0.073 Uiso calc R 1 . .
C C8 0.3318(5) 0.5804(5) 0.3676(3) 0.0632(14) Uani d . 1 . .
H H8 0.3383 0.5501 0.4189 0.076 Uiso calc R 1 . .
C C4 0.0416(4) 0.7523(5) 0.2128(3) 0.0540(12) Uani d . 1 . .
C C3 -0.0515(4) 0.8147(6) 0.1588(4) 0.0683(15) Uani d . 1 . .
H H3 -0.1117 0.8282 0.1739 0.082 Uiso calc R 1 . .
C C2 -0.0533(5) 0.8549(6) 0.0853(4) 0.0741(17) Uani d . 1 . .
H H2 -0.1145 0.8957 0.0495 0.089 Uiso calc R 1 . .
C C5 0.0484(5) 0.7044(5) 0.2905(3) 0.0617(14) Uani d . 1 . .
H H5 -0.0112 0.7124 0.3071 0.074 Uiso calc R 1 . .
C C19 0.2753(5) 0.5548(5) -0.1155(3) 0.0603(14) Uani d . 1 . .
C C15 0.5929(5) 0.7011(5) 0.0048(4) 0.0753(18) Uani d . 1 . .
H H15 0.6467 0.6964 -0.0182 0.090 Uiso calc R 1 . .
C C13 0.5328(5) 0.7650(5) 0.1118(4) 0.0645(14) Uani d . 1 . .
H H13 0.5487 0.8034 0.1623 0.077 Uiso calc R 1 . .
C C22 0.1285(5) 0.5872(5) -0.0392(4) 0.0679(15) Uani d . 1 . .
H H22 0.0778 0.5983 -0.0139 0.082 Uiso calc R 1 . .
C C9 0.4173(5) 0.5725(5) 0.3409(3) 0.0673(15) Uani d . 1 . .
H H9 0.4833 0.5374 0.3742 0.081 Uiso calc R 1 . .
C C17 0.4584(6) 0.5935(5) -0.1153(4) 0.0717(17) Uani d . 1 . .
H H17 0.5093 0.5873 -0.1409 0.086 Uiso calc R 1 . .
C C1 0.0378(5) 0.8345(6) 0.0640(3) 0.0686(16) Uani d . 1 . .
H H1 0.0353 0.8616 0.0130 0.082 Uiso calc R 1 . .
C C20 0.1692(6) 0.5062(5) -0.1501(4) 0.0750(18) Uani d . 1 . .
H H20 0.1485 0.4633 -0.1994 0.090 Uiso calc R 1 . .
C C18 0.3560(6) 0.5459(5) -0.1523(3) 0.0735(18) Uani d . 1 . .
H H18 0.3381 0.5067 -0.2028 0.088 Uiso calc R 1 . .
C C14 0.6158(5) 0.7550(6) 0.0797(4) 0.0763(17) Uani d . 1 . .
H H14 0.6860 0.7846 0.1090 0.092 Uiso calc R 1 . .
C C21 0.0962(6) 0.5213(6) -0.1121(4) 0.0781(18) Uani d . 1 . .
H H21 0.0260 0.4881 -0.1344 0.094 Uiso calc R 1 . .
Cl Cl1 -0.21638(13) 0.81668(17) 0.34147(10) 0.0761(5) Uani d . 1 . .
O O2 0.3515(3) 0.9326(3) 0.1610(2) 0.0695(10) Uani d U 1 . .
O O1 0.2508(3) 0.9390(4) 0.0303(2) 0.0709(11) Uani d U 1 . .
C C25 0.3023(5) 0.9903(5) 0.0963(3) 0.0607(13) Uani d . 1 . .
H H25A 0.3047 1.0752 0.0977 0.073 Uiso calc R 1 . .
O O6 -0.3243(5) 0.8154(9) 0.3342(5) 0.193(4) Uani d . 1 . .
O O3 -0.1958(7) 0.8782(9) 0.2849(6) 0.243(6) Uani d . 1 . .
O O4 -0.1710(10) 0.7089(8) 0.3465(11) 0.341(10) Uani d . 1 . .
O O5 -0.1664(12) 0.856(2) 0.4119(7) 0.436(12) Uani d . 1 . .

loop_
_atom_site_aniso_label
_atom_site_aniso_U_11
_atom_site_aniso_U_22
_atom_site_aniso_U_33
_atom_site_aniso_U_12
_atom_site_aniso_U_13
_atom_site_aniso_U_23
Mn1 0.0414(4) 0.0420(3) 0.0373(3) 0.0022(3) 0.0225(3) -0.0034(3)
C12 0.048(3) 0.048(3) 0.049(2) -0.006(2) 0.018(2) -0.008(2)
N3 0.054(3) 0.044(2) 0.059(2) 0.0012(18) 0.023(2) -0.0032(18)
N4 0.055(3) 0.053(2) 0.053(2) -0.003(2) 0.022(2) -0.0008(19)
C7 0.058(3) 0.042(2) 0.048(2) -0.002(2) 0.020(2) -0.002(2)
C23 0.066(3) 0.039(2) 0.048(2) 0.005(2) 0.027(2) 0.0051(19)
C11 0.050(3) 0.040(2) 0.044(2) -0.004(2) 0.019(2) -0.0073(18)
N2 0.046(2) 0.052(2) 0.055(2) 0.0070(19) 0.0199(19) -0.0019(19)
N1 0.051(2) 0.060(3) 0.047(2) 0.0073(19) 0.0167(19) 0.0043(18)
C24 0.064(3) 0.039(2) 0.051(3) 0.008(2) 0.030(2) 0.006(2)
C6 0.070(4) 0.061(3) 0.053(3) -0.009(3) 0.029(3) -0.001(2)
C16 0.071(4) 0.046(3) 0.072(3) 0.011(3) 0.043(3) 0.012(2)
C10 0.051(3) 0.059(3) 0.072(3) 0.012(3) 0.022(3) -0.004(3)
C8 0.075(4) 0.055(3) 0.054(3) 0.007(3) 0.017(3) 0.005(2)
C4 0.045(3) 0.059(3) 0.060(3) -0.003(2) 0.021(2) -0.010(2)
C3 0.045(3) 0.084(4) 0.074(4) 0.003(3) 0.019(3) -0.013(3)
C2 0.051(3) 0.092(5) 0.068(4) 0.022(3) 0.010(3) 0.001(3)
C5 0.057(3) 0.073(4) 0.065(3) -0.009(3) 0.034(3) -0.009(3)
C19 0.086(4) 0.046(3) 0.049(3) 0.010(3) 0.024(3) 0.001(2)
C15 0.074(4) 0.060(3) 0.113(5) 0.011(3) 0.060(4) 0.015(4)
C13 0.056(3) 0.057(3) 0.078(4) -0.004(3) 0.023(3) -0.007(3)
C22 0.062(4) 0.064(3) 0.076(4) -0.010(3) 0.023(3) -0.009(3)
C9 0.061(4) 0.066(3) 0.063(3) 0.019(3) 0.009(3) 0.009(3)
C17 0.102(5) 0.063(3) 0.072(4) 0.016(3) 0.058(4) 0.010(3)
C1 0.065(4) 0.083(4) 0.054(3) 0.019(3) 0.017(3) 0.011(3)
C20 0.098(5) 0.054(3) 0.058(3) -0.005(3) 0.012(3) -0.013(3)
C18 0.120(6) 0.057(3) 0.054(3) 0.021(4) 0.045(4) 0.006(3)
C14 0.054(3) 0.069(4) 0.109(5) -0.002(3) 0.035(3) 0.001(4)
C21 0.079(5) 0.067(4) 0.078(4) -0.014(3) 0.017(4) -0.014(3)
Cl1 0.0668(10) 0.0934(11) 0.0773(10) 0.0128(9) 0.0371(8) 0.0185(9)
O2 0.080(3) 0.062(2) 0.062(2) -0.0046(19) 0.021(2) -0.0075(17)
O1 0.088(3) 0.066(2) 0.058(2) 0.009(2) 0.026(2) 0.0048(17)
C25 0.067(4) 0.062(3) 0.056(3) 0.005(3) 0.026(3) -0.001(3)
O6 0.095(5) 0.290(10) 0.239(8) 0.044(6) 0.111(6) 0.058(8)
O3 0.218(9) 0.309(11) 0.290(10) 0.137(8) 0.198(9) 0.221(9)
O4 0.315(13) 0.132(7) 0.77(3) 0.072(8) 0.431(18) 0.115(12)
O5 0.305(17) 0.73(4) 0.158(9) 0.032(19) -0.046(10) -0.180(15)

loop_
_atom_type_symbol
_atom_type_description
_atom_type_scat_dispersion_real
_atom_type_scat_dispersion_imag
_atom_type_scat_source
C C 0.0033 0.0016 'International Tables Vol C Tables 4.2.6.8 and 6.1.1.4'
H H 0.0000 0.0000 'International Tables Vol C Tables 4.2.6.8 and 6.1.1.4'
N N 0.0061 0.0033 'International Tables Vol C Tables 4.2.6.8 and 6.1.1.4'
O O 0.0106 0.0060 'International Tables Vol C Tables 4.2.6.8 and 6.1.1.4'
Mn Mn 0.3368 0.7283 'International Tables Vol C Tables 4.2.6.8 and 6.1.1.4'
Cl Cl 0.1484 0.1585 'International Tables Vol C Tables 4.2.6.8 and 6.1.1.4'

loop_
_geom_angle_atom_site_label_1
_geom_angle_atom_site_label_2
_geom_angle_atom_site_label_3
_geom_angle_site_symmetry_1
_geom_angle_site_symmetry_3
_geom_angle
_geom_angle_publ_flag
N2 Mn1 N4 . . 113.60(16) ?
N2 Mn1 N1 . . 78.20(15) ?
N4 Mn1 N1 . . 95.73(16) ?
N2 Mn1 N3 . . 105.00(15) ?
N4 Mn1 N3 . . 77.15(15) ?
N1 Mn1 N3 . . 172.86(15) ?
N2 Mn1 O2 . . 91.90(15) ?
N4 Mn1 O2 . . 154.06(15) ?
N1 Mn1 O2 . . 94.05(16) ?
N3 Mn1 O2 . . 92.23(15) ?
N2 Mn1 O1 . . 145.38(14) ?
N4 Mn1 O1 . . 98.79(15) ?
N1 Mn1 O1 . . 87.04(15) ?
N3 Mn1 O1 . . 93.45(15) ?
O2 Mn1 O1 . . 57.78(14) ?
N1 C12 C4 . . 123.5(5) ?
N1 C12 C11 . . 117.1(4) ?
C4 C12 C11 . . 119.3(4) ?
C13 N3 C24 . . 118.0(5) ?
C13 N3 Mn1 . . 128.3(4) ?
C24 N3 Mn1 . . 112.8(3) ?
C22 N4 C23 . . 118.1(5) ?
C22 N4 Mn1 . . 128.3(4) ?
C23 N4 Mn1 . . 113.2(3) ?
C11 C7 C8 . . 118.2(5) ?
C11 C7 C6 . . 119.1(5) ?
C8 C7 C6 . . 122.7(5) ?
N4 C23 C19 . . 122.5(5) ?
N4 C23 C24 . . 117.9(4) ?
C19 C23 C24 . . 119.6(5) ?
N2 C11 C7 . . 122.6(4) ?
N2 C11 C12 . . 118.1(4) ?
C7 C11 C12 . . 119.3(4) ?
C10 N2 C11 . . 117.6(4) ?
C10 N2 Mn1 . . 128.5(4) ?
C11 N2 Mn1 . . 113.7(3) ?
C1 N1 C12 . . 117.3(5) ?
C1 N1 Mn1 . . 129.8(4) ?
C12 N1 Mn1 . . 112.6(3) ?
N3 C24 C16 . . 122.8(5) ?
N3 C24 C23 . . 117.1(4) ?
C16 C24 C23 . . 120.1(5) ?
C5 C6 C7 . . 121.4(5) ?
C5 C6 H6 . . 119.3 ?
C7 C6 H6 . . 119.3 ?
C15 C16 C24 . . 117.6(5) ?
C15 C16 C17 . . 123.1(5) ?
C24 C16 C17 . . 119.2(6) ?
N2 C10 C9 . . 123.3(5) ?
N2 C10 H10 . . 118.3 ?
C9 C10 H10 . . 118.3 ?
C9 C8 C7 . . 118.7(5) ?
C9 C8 H8 . . 120.7 ?
C7 C8 H8 . . 120.7 ?
C12 C4 C3 . . 116.5(5) ?
C12 C4 C5 . . 120.1(5) ?
C3 C4 C5 . . 123.4(5) ?
C2 C3 C4 . . 120.2(5) ?
C2 C3 H3 . . 119.9 ?
C4 C3 H3 . . 119.9 ?
C3 C2 C1 . . 119.0(5) ?
C3 C2 H2 . . 120.5 ?
C1 C2 H2 . . 120.5 ?
C6 C5 C4 . . 120.7(5) ?
C6 C5 H5 . . 119.7 ?
C4 C5 H5 . . 119.7 ?
C23 C19 C20 . . 117.0(5) ?
C23 C19 C18 . . 119.1(6) ?
C20 C19 C18 . . 124.0(5) ?
C16 C15 C14 . . 119.6(6) ?
C16 C15 H15 . . 120.2 ?
C14 C15 H15 . . 120.2 ?
N3 C13 C14 . . 122.6(6) ?
N3 C13 H13 . . 118.7 ?
C14 C13 H13 . . 118.7 ?
N4 C22 C21 . . 123.3(6) ?
N4 C22 H22 . . 118.3 ?
C21 C22 H22 . . 118.3 ?
C8 C9 C10 . . 119.7(5) ?
C8 C9 H9 . . 120.2 ?
C10 C9 H9 . . 120.2 ?
C18 C17 C16 . . 120.5(5) ?
C18 C17 H17 . . 119.7 ?
C16 C17 H17 . . 119.7 ?
N1 C1 C2 . . 123.5(5) ?
N1 C1 H1 . . 118.2 ?
C2 C1 H1 . . 118.2 ?
C21 C20 C19 . . 120.3(5) ?
C21 C20 H20 . . 119.8 ?
C19 C20 H20 . . 119.8 ?
C17 C18 C19 . . 121.4(5) ?
C17 C18 H18 . . 119.3 ?
C19 C18 H18 . . 119.3 ?
C15 C14 C13 . . 119.3(6) ?
C15 C14 H14 . . 120.3 ?
C13 C14 H14 . . 120.3 ?
C20 C21 C22 . . 118.8(6) ?
C20 C21 H21 . . 120.6 ?
C22 C21 H21 . . 120.6 ?
O5 Cl1 O3 . . 113.1(12) ?
O5 Cl1 O4 . . 100.6(11) ?
O3 Cl1 O4 . . 107.7(6) ?
O5 Cl1 O6 . . 104.3(8) ?
O3 Cl1 O6 . . 115.3(5) ?
O4 Cl1 O6 . . 115.0(6) ?
C25 O2 Mn1 . . 91.2(3) ?
C25 O1 Mn1 . . 88.2(3) ?
O1 C25 O2 . . 122.6(5) ?
O1 C25 H25A . . 118.7 ?
O2 C25 H25A . . 118.7 ?

loop_
_geom_bond_atom_site_label_1
_geom_bond_atom_site_label_2
_geom_bond_site_symmetry_2
_geom_bond_distance
_geom_bond_publ_flag
Mn1 N1 . 2.165(4) y
Mn1 N2 . 2.119(4) y
Mn1 N3 . 2.165(4) y
Mn1 N4 . 2.154(4) y
Mn1 O1 . 2.292(4) y
Mn1 O2 . 2.218(4) y
C12 N1 . 1.354(6) ?
C12 C4 . 1.398(6) ?
C12 C11 . 1.447(6) ?
N3 C13 . 1.323(7) ?
N3 C24 . 1.362(6) ?
N4 C22 . 1.323(7) ?
N4 C23 . 1.354(6) ?
C7 C11 . 1.402(6) ?
C7 C8 . 1.394(7) ?
C7 C6 . 1.443(7) ?
C23 C19 . 1.404(6) ?
C23 C24 . 1.439(7) ?
C11 N2 . 1.352(6) ?
N2 C10 . 1.321(6) ?
N1 C1 . 1.329(6) ?
C24 C16 . 1.396(7) ?
C6 C5 . 1.338(7) ?
C6 H6 . 0.9300 ?
C16 C15 . 1.392(8) ?
C16 C17 . 1.436(8) ?
C10 C9 . 1.387(7) ?
C10 H10 . 0.9300 ?
C8 C9 . 1.363(8) ?
C8 H8 . 0.9300 ?
C4 C3 . 1.414(7) ?
C4 C5 . 1.428(7) ?
C3 C2 . 1.349(8) ?
C3 H3 . 0.9300 ?
C2 C1 . 1.390(8) ?
C2 H2 . 0.9300 ?
C5 H5 . 0.9300 ?
C19 C20 . 1.400(8) ?
C19 C18 . 1.426(8) ?
C15 C14 . 1.366(9) ?
C15 H15 . 0.9300 ?
C13 C14 . 1.397(8) ?
C13 H13 . 0.9300 ?
C22 C21 . 1.388(8) ?
C22 H22 . 0.9300 ?
C9 H9 . 0.9300 ?
C17 C18 . 1.360(9) ?
C17 H17 . 0.9300 ?
C1 H1 . 0.9300 ?
C20 C21 . 1.358(9) ?
C20 H20 . 0.9300 ?
C18 H18 . 0.9300 ?
C14 H14 . 0.9300 ?
C21 H21 . 0.9300 ?
Cl1 O5 . 1.240(10) ?
Cl1 O3 . 1.304(6) ?
Cl1 O4 . 1.310(8) ?
Cl1 O6 . 1.369(6) ?
O2 C25 . 1.249(6) ?
O1 C25 . 1.237(6) ?
C25 H25A . 0.9300 ?

loop_
_geom_hbond_atom_site_label_D
_geom_hbond_atom_site_label_H
_geom_hbond_atom_site_label_A
_geom_hbond_site_symmetry_A
_geom_hbond_distance_DH
_geom_hbond_distance_HA
_geom_hbond_distance_DA
_geom_hbond_angle_DHA
C2 H2 O1 3_575 0.93 2.57 3.468(7) 163.8
C5 H5 O4 . 0.93 2.43 3.355(9) 173.5
C6 H6 O1 4_576 0.93 2.42 3.254(7) 148.5
C18 H18 O2 4_575 0.93 2.54 3.250(6) 133.5

loop_
_geom_torsion_atom_site_label_1
_geom_torsion_atom_site_label_2
_geom_torsion_atom_site_label_3
_geom_torsion_atom_site_label_4
_geom_torsion_site_symmetry_1
_geom_torsion_site_symmetry_2
_geom_torsion_site_symmetry_3
_geom_torsion_site_symmetry_4
_geom_torsion
_geom_torsion_publ_flag
N2 Mn1 N3 C13 . . . . -68.4(5) ?
N4 Mn1 N3 C13 . . . . -179.7(5) ?
N1 Mn1 N3 C13 . . . . 175.8(11) ?
O2 Mn1 N3 C13 . . . . 24.2(5) ?
O1 Mn1 N3 C13 . . . . 82.1(5) ?
N2 Mn1 N3 C24 . . . . 123.4(3) ?
N4 Mn1 N3 C24 . . . . 12.1(3) ?
N1 Mn1 N3 C24 . . . . 7.6(14) ?
O2 Mn1 N3 C24 . . . . -144.0(3) ?
O1 Mn1 N3 C24 . . . . -86.1(3) ?
N2 Mn1 N4 C22 . . . . 75.1(5) ?
N1 Mn1 N4 C22 . . . . -4.5(5) ?
N3 Mn1 N4 C22 . . . . 176.0(5) ?
O2 Mn1 N4 C22 . . . . -116.2(5) ?
O1 Mn1 N4 C22 . . . . -92.4(5) ?
N2 Mn1 N4 C23 . . . . -111.8(3) ?
N1 Mn1 N4 C23 . . . . 168.6(3) ?
N3 Mn1 N4 C23 . . . . -10.8(3) ?
O2 Mn1 N4 C23 . . . . 57.0(5) ?
O1 Mn1 N4 C23 . . . . 80.7(3) ?
C22 N4 C23 C19 . . . . 2.7(7) ?
Mn1 N4 C23 C19 . . . . -171.2(4) ?
C22 N4 C23 C24 . . . . -177.8(4) ?
Mn1 N4 C23 C24 . . . . 8.3(5) ?
C8 C7 C11 N2 . . . . 0.1(7) ?
C6 C7 C11 N2 . . . . -180.0(4) ?
C8 C7 C11 C12 . . . . -179.5(4) ?
C6 C7 C11 C12 . . . . 0.4(7) ?
N1 C12 C11 N2 . . . . -0.2(6) ?
C4 C12 C11 N2 . . . . -177.0(4) ?
N1 C12 C11 C7 . . . . 179.4(4) ?
C4 C12 C11 C7 . . . . 2.7(7) ?
C7 C11 N2 C10 . . . . 0.1(7) ?
C12 C11 N2 C10 . . . . 179.7(4) ?
C7 C11 N2 Mn1 . . . . -175.2(3) ?
C12 C11 N2 Mn1 . . . . 4.4(5) ?
N4 Mn1 N2 C10 . . . . 89.4(5) ?
N1 Mn1 N2 C10 . . . . -179.5(5) ?
N3 Mn1 N2 C10 . . . . 7.1(5) ?
O2 Mn1 N2 C10 . . . . -85.8(4) ?
O1 Mn1 N2 C10 . . . . -112.8(5) ?
N4 Mn1 N2 C11 . . . . -96.0(3) ?
N1 Mn1 N2 C11 . . . . -4.8(3) ?
N3 Mn1 N2 C11 . . . . -178.3(3) ?
O2 Mn1 N2 C11 . . . . 88.9(3) ?
O1 Mn1 N2 C11 . . . . 61.9(4) ?
C4 C12 N1 C1 . . . . -1.5(7) ?
C11 C12 N1 C1 . . . . -178.2(5) ?
C4 C12 N1 Mn1 . . . . 172.7(4) ?
C11 C12 N1 Mn1 . . . . -4.0(5) ?
N2 Mn1 N1 C1 . . . . 178.0(5) ?
N4 Mn1 N1 C1 . . . . -69.1(5) ?
N3 Mn1 N1 C1 . . . . -64.7(14) ?
O2 Mn1 N1 C1 . . . . 86.9(5) ?
O1 Mn1 N1 C1 . . . . 29.5(5) ?
N2 Mn1 N1 C12 . . . . 4.7(3) ?
N4 Mn1 N1 C12 . . . . 117.7(3) ?
N3 Mn1 N1 C12 . . . . 122.1(12) ?
O2 Mn1 N1 C12 . . . . -86.4(3) ?
O1 Mn1 N1 C12 . . . . -143.8(3) ?
C13 N3 C24 C16 . . . . -0.9(7) ?
Mn1 N3 C24 C16 . . . . 168.6(4) ?
C13 N3 C24 C23 . . . . 178.6(4) ?
Mn1 N3 C24 C23 . . . . -11.8(5) ?
N4 C23 C24 N3 . . . . 2.5(6) ?
C19 C23 C24 N3 . . . . -178.0(4) ?
N4 C23 C24 C16 . . . . -177.9(4) ?
C19 C23 C24 C16 . . . . 1.6(7) ?
C11 C7 C6 C5 . . . . -2.1(7) ?
C8 C7 C6 C5 . . . . 177.8(5) ?
N3 C24 C16 C15 . . . . 0.0(7) ?
C23 C24 C16 C15 . . . . -179.5(4) ?
N3 C24 C16 C17 . . . . -179.5(4) ?
C23 C24 C16 C17 . . . . 1.0(7) ?
C11 N2 C10 C9 . . . . -0.6(8) ?
Mn1 N2 C10 C9 . . . . 173.9(4) ?
C11 C7 C8 C9 . . . . 0.2(7) ?
C6 C7 C8 C9 . . . . -179.7(5) ?
N1 C12 C4 C3 . . . . 0.4(7) ?
C11 C12 C4 C3 . . . . 177.0(4) ?
N1 C12 C4 C5 . . . . 179.3(5) ?
C11 C12 C4 C5 . . . . -4.1(7) ?
C12 C4 C3 C2 . . . . 0.5(8) ?
C5 C4 C3 C2 . . . . -178.3(6) ?
C4 C3 C2 C1 . . . . -0.3(9) ?
C7 C6 C5 C4 . . . . 0.7(8) ?
C12 C4 C5 C6 . . . . 2.5(8) ?
C3 C4 C5 C6 . . . . -178.7(5) ?
N4 C23 C19 C20 . . . . -2.6(7) ?
C24 C23 C19 C20 . . . . 177.9(5) ?
N4 C23 C19 C18 . . . . 176.5(4) ?
C24 C23 C19 C18 . . . . -3.0(7) ?
C24 C16 C15 C14 . . . . 1.6(8) ?
C17 C16 C15 C14 . . . . -178.9(5) ?
C24 N3 C13 C14 . . . . 0.2(8) ?
Mn1 N3 C13 C14 . . . . -167.4(4) ?
C23 N4 C22 C21 . . . . -0.9(8) ?
Mn1 N4 C22 C21 . . . . 172.0(4) ?
C7 C8 C9 C10 . . . . -0.7(8) ?
N2 C10 C9 C8 . . . . 0.9(9) ?
C15 C16 C17 C18 . . . . 178.4(5) ?
C24 C16 C17 C18 . . . . -2.1(8) ?
C12 N1 C1 C2 . . . . 1.7(9) ?
Mn1 N1 C1 C2 . . . . -171.3(5) ?
C3 C2 C1 N1 . . . . -0.9(10) ?
C23 C19 C20 C21 . . . . 0.7(8) ?
C18 C19 C20 C21 . . . . -178.3(6) ?
C16 C17 C18 C19 . . . . 0.7(9) ?
C23 C19 C18 C17 . . . . 1.9(8) ?
C20 C19 C18 C17 . . . . -179.0(6) ?
C16 C15 C14 C13 . . . . -2.2(9) ?
N3 C13 C14 C15 . . . . 1.4(9) ?
C19 C20 C21 C22 . . . . 0.9(9) ?
N4 C22 C21 C20 . . . . -0.9(10) ?
N2 Mn1 O2 C25 . . . . -159.4(3) ?
N4 Mn1 O2 C25 . . . . 30.9(5) ?
N1 Mn1 O2 C25 . . . . -81.1(3) ?
N3 Mn1 O2 C25 . . . . 95.5(3) ?
O1 Mn1 O2 C25 . . . . 2.8(3) ?
N2 Mn1 O1 C25 . . . . 29.6(5) ?
N4 Mn1 O1 C25 . . . . -170.8(3) ?
N1 Mn1 O1 C25 . . . . 93.8(3) ?
N3 Mn1 O1 C25 . . . . -93.3(3) ?
O2 Mn1 O1 C25 . . . . -2.9(3) ?
Mn1 O1 C25 O2 . . . . 5.1(6) ?
Mn1 O2 C25 O1 . . . . -5.3(6) ?
